data_7061739
loop_
_publ_author_name
'Shaikh, Sabiha A.'
'Bhat, Satish S.'
'Revankar, Vidyanand K.'
'S., Naveen'
'Kumara, Karthik'
'Lokanath, N. K.'
'Butcher, Ray J.'
'Kumbar, Vijay'
'Bhat, Kishore'

_publ_section_title
;
 Copper(i) complexes with quinolone appended 1,8-naphthalimide conjugates:
 structural characterization, DNA and protein binding and cytotoxicity
 studies
;
_journal_issue 35
_journal_name_full 'New Journal of Chemistry'
_journal_page_first 16801
_journal_page_last 16812
_journal_paper_doi 10.1039/D2NJ02655D
_journal_volume 46
_journal_year 2022
_chemical_formula_sum 'C51 H41 Cl Cu N7 O9'
_chemical_formula_weight 994.90
_space_group_crystal_system monoclinic
_space_group_IT_number 14
_space_group_name_Hall '-P 2yn'
_space_group_name_H-M_alt 'P 1 21/n 1'
_atom_sites_solution_hydrogens geom
_audit_creation_method SHELXL-2018/3
_audit_update_record
;
2022-08-06 deposited with the CCDC.	2022-08-09 downloaded from the CCDC.
;
_cell_angle_alpha 90
_cell_angle_beta 114.641(11)
_cell_angle_gamma 90
_cell_formula_units_Z 4
_cell_length_a 14.118(5)
_cell_length_b 23.545(5)
_cell_length_c 14.614(4)
_cell_measurement_reflns_used 9688
_cell_measurement_temperature 120(2)
_cell_measurement_theta_max 27.661
_cell_measurement_theta_min 3.015
_cell_volume 4415(2)
_computing_cell_refinement 'SAINT v7.68A (Bruker, 2009)'
_computing_data_collection 'Apex 2 (Bruker 2009)'
_computing_data_reduction 'SAINT v7.68A (Bruker, 2009)'
_computing_molecular_graphics 'Olex2 (Dolomanov et al., 2009)'
_computing_publication_material 'Olex2 (Dolomanov et al., 2009)'
_computing_structure_refinement 'SHELXL-2018/3 (Sheldrick, 2018)'
_computing_structure_solution 'ShelXT (Sheldrick, 2015)'
_diffrn_ambient_temperature 120(2)
_diffrn_measured_fraction_theta_full 0.960
_diffrn_measured_fraction_theta_max 0.941
_diffrn_measurement_device_type Rigaku
_diffrn_radiation_type MoK\a
_diffrn_radiation_wavelength 0.71075
_diffrn_reflns_av_R_equivalents 0.1043
_diffrn_reflns_av_unetI/netI 0.1178
_diffrn_reflns_Laue_measured_fraction_full 0.960
_diffrn_reflns_Laue_measured_fraction_max 0.941
_diffrn_reflns_limit_h_max 15
_diffrn_reflns_limit_h_min -18
_diffrn_reflns_limit_k_max 30
_diffrn_reflns_limit_k_min -30
_diffrn_reflns_limit_l_max 16
_diffrn_reflns_limit_l_min -18
_diffrn_reflns_number 22116
_diffrn_reflns_point_group_measured_fraction_full 0.960
_diffrn_reflns_point_group_measured_fraction_max 0.941
_diffrn_reflns_theta_full 25.242
_diffrn_reflns_theta_max 27.661
_diffrn_reflns_theta_min 3.015
_exptl_absorpt_coefficient_mu 0.625
_exptl_crystal_colour blue
_exptl_crystal_density_diffrn 1.497
_exptl_crystal_description rectangle
_exptl_crystal_F_000 2056
_exptl_crystal_size_max 0.27
_exptl_crystal_size_mid 0.25
_exptl_crystal_size_min 0.22
_refine_diff_density_max 0.566
_refine_diff_density_min -0.638
_refine_diff_density_rms 0.108
_refine_ls_extinction_method none
_refine_ls_goodness_of_fit_ref 1.062
_refine_ls_hydrogen_treatment constr
_refine_ls_matrix_type full
_refine_ls_number_parameters 624
_refine_ls_number_reflns 9688
_refine_ls_number_restraints 0
_refine_ls_restrained_S_all 1.062
_refine_ls_R_factor_all 0.1065
_refine_ls_R_factor_gt 0.0708
_refine_ls_shift/su_max 0.001
_refine_ls_shift/su_mean 0.000
_refine_ls_structure_factor_coef Fsqd
_refine_ls_weighting_details 'w=1/[\s^2^(Fo^2^)+(0.0702P)^2^+3.2299P] where P=(Fo^2^+2Fc^2^)/3'
_refine_ls_weighting_scheme calc
_refine_ls_wR_factor_gt 0.1616
_refine_ls_wR_factor_ref 0.1913
_reflns_Friedel_coverage 0.000
_reflns_number_gt 6549
_reflns_number_total 9688
_reflns_threshold_expression 'I > 2\s(I)'
_cod_data_source_file d2nj02655d2.cif
_cod_data_source_block complex3
_cod_depositor_comments 'Adding full bibliography for 7061736--7061739.cif.'
_cod_original_sg_symbol_H-M 'P 21/n'
_cod_database_code 7061739
_shelx_shelxl_version_number 2018/3
_shelx_space_group_comment
;
The symmetry employed for this shelxl refinement is uniquely defined
by the following loop, which should always be used as a source of
symmetry information in preference to the above space-group names.
They are only intended as comments.
;

loop_
_space_group_symop_operation_xyz
'x, y, z'
'-x+1/2, y+1/2, -z+1/2'
'-x, -y, -z'
'x-1/2, -y-1/2, z-1/2'

loop_
_atom_site_label
_atom_site_type_symbol
_atom_site_fract_x
_atom_site_fract_y
_atom_site_fract_z
_atom_site_U_iso_or_equiv
_atom_site_adp_type
_atom_site_occupancy
_atom_site_site_symmetry_order
_atom_site_calc_flag
_atom_site_refinement_flags_posn
_atom_site_refinement_flags_adp
_atom_site_refinement_flags_occupancy
_atom_site_disorder_assembly
_atom_site_disorder_group
Cu1 Cu 0.57912(4) 0.41899(2) 0.28587(3) 0.02123(14) Uani 1 1 d . . . . .
O1 O 0.8880(3) 0.35424(12) 0.4919(2) 0.0392(8) Uani 1 1 d . . . . .
O2 O 0.8220(3) 0.50531(13) 0.2800(2) 0.0335(7) Uani 1 1 d . . . . .
O3 O 0.3324(2) 0.34707(12) 0.2734(2) 0.0314(7) Uani 1 1 d . . . . .
O4 O 0.5607(3) 0.24060(13) 0.1991(2) 0.0352(7) Uani 1 1 d . . . . .
N1 N 0.4780(3) 0.43517(12) 0.1398(2) 0.0198(7) Uani 1 1 d . . . . .
N2 N 0.6652(3) 0.38653(13) 0.2170(2) 0.0220(7) Uani 1 1 d . . . . .
N3 N 0.8601(3) 0.42984(14) 0.3876(2) 0.0251(7) Uani 1 1 d . . . . .
N4 N 0.6048(3) 0.47676(13) 0.3972(2) 0.0210(7) Uani 1 1 d . . . . .
N5 N 0.5951(3) 0.36387(13) 0.4000(2) 0.0235(7) Uani 1 1 d . . . . .
N6 N 0.4430(3) 0.29106(13) 0.2358(2) 0.0231(7) Uani 1 1 d . . . . .
C1 C 0.3867(3) 0.46399(14) 0.1030(3) 0.0179(7) Uani 1 1 d . . . . .
C2 C 0.3452(3) 0.48382(16) 0.1704(3) 0.0232(8) Uani 1 1 d . . . . .
H2A H 0.382027 0.476928 0.240569 0.028 Uiso 1 1 calc R U . . .
C3 C 0.2532(3) 0.51265(17) 0.1357(3) 0.0278(9) Uani 1 1 d . . . . .
H3A H 0.227162 0.526047 0.182049 0.033 Uiso 1 1 calc R U . . .
C4 C 0.1953(4) 0.52305(17) 0.0305(3) 0.0290(9) Uani 1 1 d . . . . .
H4A H 0.130720 0.542716 0.007180 0.035 Uiso 1 1 calc R U . . .
C5 C 0.2335(3) 0.50448(16) -0.0363(3) 0.0270(9) Uani 1 1 d . . . . .
H5A H 0.195124 0.511509 -0.106226 0.032 Uiso 1 1 calc R U . . .
C6 C 0.3300(3) 0.47478(15) -0.0024(3) 0.0199(8) Uani 1 1 d . . . . .
C7 C 0.3725(3) 0.45482(15) -0.0685(3) 0.0224(8) Uani 1 1 d . . . . .
H7A H 0.336770 0.460917 -0.138980 0.027 Uiso 1 1 calc R U . . .
C8 C 0.4653(3) 0.42676(15) -0.0301(3) 0.0230(8) Uani 1 1 d . . . . .
H8A H 0.494709 0.413160 -0.073714 0.028 Uiso 1 1 calc R U . . .
C9 C 0.5178(3) 0.41789(15) 0.0752(3) 0.0201(7) Uani 1 1 d . . . . .
C10 C 0.6168(3) 0.38781(15) 0.1203(3) 0.0223(8) Uani 1 1 d . . . . .
H10A H 0.645012 0.369523 0.079326 0.027 Uiso 1 1 calc R U . . .
C11 C 0.7610(3) 0.35323(17) 0.2621(3) 0.0269(9) Uani 1 1 d . . . . .
H11A H 0.766721 0.328367 0.209998 0.032 Uiso 1 1 calc R U . . .
H11B H 0.757353 0.328603 0.315435 0.032 Uiso 1 1 calc R U . . .
C12 C 0.8582(3) 0.39076(18) 0.3075(3) 0.0273(9) Uani 1 1 d . . . . .
H12A H 0.920366 0.365931 0.335515 0.033 Uiso 1 1 calc R U . . .
H12B H 0.863498 0.413523 0.252828 0.033 Uiso 1 1 calc R U . . .
C13 C 0.8448(3) 0.48793(17) 0.3651(3) 0.0261(9) Uani 1 1 d . . . . .
C14 C 0.8586(3) 0.52669(17) 0.4496(3) 0.0248(8) Uani 1 1 d . . . . .
C15 C 0.8481(3) 0.58451(17) 0.4336(3) 0.0291(9) Uani 1 1 d . . . . .
H15A H 0.832806 0.599357 0.368539 0.035 Uiso 1 1 calc R U . . .
C16 C 0.8600(4) 0.62179(18) 0.5132(3) 0.0329(10) Uani 1 1 d . . . . .
H16A H 0.851861 0.661530 0.501177 0.039 Uiso 1 1 calc R U . . .
C17 C 0.8830(3) 0.60112(19) 0.6074(3) 0.0337(10) Uani 1 1 d . . . . .
H17A H 0.890365 0.626773 0.660175 0.040 Uiso 1 1 calc R U . . .
C18 C 0.8960(3) 0.54218(18) 0.6280(3) 0.0280(9) Uani 1 1 d . . . . .
C19 C 0.9208(4) 0.5187(2) 0.7241(3) 0.0351(10) Uani 1 1 d . . . . .
H19A H 0.930869 0.543107 0.779145 0.042 Uiso 1 1 calc R U . . .
C20 C 0.9307(4) 0.4613(2) 0.7393(3) 0.0356(10) Uani 1 1 d . . . . .
H20A H 0.947297 0.446342 0.804644 0.043 Uiso 1 1 calc R U . . .
C21 C 0.9165(4) 0.42391(19) 0.6591(3) 0.0322(10) Uani 1 1 d . . . . .
H21A H 0.923143 0.384083 0.670435 0.039 Uiso 1 1 calc R U . . .
C22 C 0.8931(3) 0.44510(17) 0.5650(3) 0.0253(8) Uani 1 1 d . . . . .
C23 C 0.8806(3) 0.40580(17) 0.4812(3) 0.0276(9) Uani 1 1 d . . . . .
C24 C 0.8829(3) 0.50437(17) 0.5473(3) 0.0240(8) Uani 1 1 d . . . . .
C25 C 0.5971(3) 0.53512(15) 0.3913(3) 0.0205(8) Uani 1 1 d . . . . .
C26 C 0.5748(3) 0.56224(17) 0.2986(3) 0.0247(8) Uani 1 1 d . . . . .
H26A H 0.565327 0.540224 0.240925 0.030 Uiso 1 1 calc R U . . .
C27 C 0.5668(4) 0.62034(17) 0.2913(3) 0.0284(9) Uani 1 1 d . . . . .
H27A H 0.552353 0.638256 0.228595 0.034 Uiso 1 1 calc R U . . .
C28 C 0.5800(4) 0.65395(17) 0.3766(3) 0.0297(9) Uani 1 1 d . . . . .
H28A H 0.572701 0.694051 0.370336 0.036 Uiso 1 1 calc R U . . .
C29 C 0.6033(3) 0.62858(16) 0.4678(3) 0.0276(9) Uani 1 1 d . . . . .
H29A H 0.614011 0.651381 0.524903 0.033 Uiso 1 1 calc R U . . .
C30 C 0.6116(3) 0.56828(15) 0.4780(3) 0.0216(8) Uani 1 1 d . . . . .
C31 C 0.6359(3) 0.54012(17) 0.5709(3) 0.0246(8) Uani 1 1 d . . . . .
H31A H 0.647896 0.561221 0.630112 0.030 Uiso 1 1 calc R U . . .
C32 C 0.6417(3) 0.48268(17) 0.5738(3) 0.0239(8) Uani 1 1 d . . . . .
H32A H 0.657399 0.463117 0.635310 0.029 Uiso 1 1 calc R U . . .
C33 C 0.6243(3) 0.45201(15) 0.4853(3) 0.0222(8) Uani 1 1 d . . . . .
C34 C 0.6260(3) 0.38969(15) 0.4845(3) 0.0211(8) Uani 1 1 d . . . . .
H34A H 0.649727 0.368875 0.545720 0.025 Uiso 1 1 calc R U . . .
C35 C 0.6021(3) 0.30152(15) 0.4002(3) 0.0264(9) Uani 1 1 d . . . . .
H35A H 0.631530 0.287800 0.470659 0.032 Uiso 1 1 calc R U . . .
H35B H 0.650407 0.290158 0.370093 0.032 Uiso 1 1 calc R U . . .
C36 C 0.4961(3) 0.27318(16) 0.3416(3) 0.0254(9) Uani 1 1 d . . . . .
H36A H 0.506206 0.231509 0.343764 0.031 Uiso 1 1 calc R U . . .
H36B H 0.450348 0.281765 0.375961 0.031 Uiso 1 1 calc R U . . .
C37 C 0.3559(3) 0.32625(16) 0.2083(3) 0.0250(8) Uani 1 1 d . . . . .
C38 C 0.2923(3) 0.33511(16) 0.0999(3) 0.0241(8) Uani 1 1 d . . . . .
C39 C 0.1976(4) 0.36266(17) 0.0678(3) 0.0303(9) Uani 1 1 d . . . . .
H39A H 0.174459 0.376441 0.116087 0.036 Uiso 1 1 calc R U . . .
C40 C 0.1350(4) 0.37063(18) -0.0351(3) 0.0327(10) Uani 1 1 d . . . . .
H40A H 0.069264 0.388897 -0.056131 0.039 Uiso 1 1 calc R U . . .
C41 C 0.1692(4) 0.35182(18) -0.1057(3) 0.0333(10) Uani 1 1 d . . . . .
H41A H 0.127532 0.358416 -0.175153 0.040 Uiso 1 1 calc R U . . .
C42 C 0.2649(3) 0.32301(16) -0.0763(3) 0.0260(9) Uani 1 1 d . . . . .
C43 C 0.3038(4) 0.30149(17) -0.1451(3) 0.0324(10) Uani 1 1 d . . . . .
H43A H 0.263801 0.306720 -0.215279 0.039 Uiso 1 1 calc R U . . .
C44 C 0.3957(4) 0.27391(17) -0.1136(3) 0.0295(9) Uani 1 1 d . . . . .
H44A H 0.419965 0.260924 -0.161642 0.035 Uiso 1 1 calc R U . . .
C45 C 0.4567(4) 0.26406(16) -0.0095(3) 0.0267(9) Uani 1 1 d . . . . .
H45A H 0.520987 0.244200 0.012309 0.032 Uiso 1 1 calc R U . . .
C46 C 0.4212(3) 0.28378(15) 0.0597(3) 0.0246(8) Uani 1 1 d . . . . .
C47 C 0.4819(3) 0.26992(16) 0.1677(3) 0.0263(9) Uani 1 1 d . . . . .
C48 C 0.3278(3) 0.31377(15) 0.0287(3) 0.0223(8) Uani 1 1 d . . . . .
Cl1 Cl 1.08080(8) 0.67330(4) 0.90465(7) 0.0277(2) Uani 1 1 d . . . . .
O5 O 1.1856(3) 0.65256(14) 0.9386(2) 0.0392(8) Uani 1 1 d . . . . .
O6 O 1.0527(3) 0.70256(15) 0.8098(2) 0.0457(9) Uani 1 1 d . . . . .
O7 O 1.0118(3) 0.62594(15) 0.8911(3) 0.0509(9) Uani 1 1 d . . . . .
O8 O 1.0728(3) 0.71178(14) 0.9775(2) 0.0446(9) Uani 1 1 d . . . . .
O9 O 0.7361(4) 0.37289(16) 0.7312(3) 0.0638(13) Uani 1 1 d . . . . .
N7 N 0.6892(4) 0.29168(16) 0.7842(3) 0.0408(10) Uani 1 1 d . . . . .
C49 C 0.6666(4) 0.26426(19) 0.6887(4) 0.0415(12) Uani 1 1 d . . . . .
H49A H 0.719374 0.275168 0.664717 0.062 Uiso 1 1 calc R U . . .
H49B H 0.597638 0.276100 0.639416 0.062 Uiso 1 1 calc R U . . .
H49C H 0.667654 0.222956 0.697300 0.062 Uiso 1 1 calc R U . . .
C50 C 0.6747(5) 0.2601(2) 0.8627(4) 0.0552(16) Uani 1 1 d . . . . .
H50A H 0.685286 0.285525 0.919330 0.083 Uiso 1 1 calc R U . . .
H50B H 0.725084 0.228937 0.885773 0.083 Uiso 1 1 calc R U . . .
H50C H 0.603774 0.244697 0.836076 0.083 Uiso 1 1 calc R U . . .
C51 C 0.7237(5) 0.3454(2) 0.7965(4) 0.0552(17) Uani 1 1 d . . . . .
H51A H 0.739496 0.363118 0.859599 0.066 Uiso 1 1 calc R U . . .

loop_
_atom_site_aniso_label
_atom_site_aniso_U_11
_atom_site_aniso_U_22
_atom_site_aniso_U_33
_atom_site_aniso_U_23
_atom_site_aniso_U_13
_atom_site_aniso_U_12
Cu1 0.0264(3) 0.0213(2) 0.0141(2) -0.00067(17) 0.00657(18) 0.00294(19)
O1 0.052(2) 0.0271(15) 0.0282(15) 0.0005(12) 0.0064(15) 0.0105(15)
O2 0.0337(19) 0.0402(16) 0.0210(14) 0.0011(12) 0.0059(13) 0.0032(14)
O3 0.0348(19) 0.0330(15) 0.0256(15) -0.0049(12) 0.0116(13) 0.0021(13)
O4 0.038(2) 0.0359(16) 0.0258(15) 0.0014(12) 0.0079(13) 0.0143(14)
N1 0.0238(18) 0.0170(13) 0.0177(15) -0.0015(11) 0.0079(13) 0.0014(13)
N2 0.0248(19) 0.0191(14) 0.0186(15) -0.0005(12) 0.0057(13) 0.0009(13)
N3 0.0244(19) 0.0303(17) 0.0180(15) -0.0045(13) 0.0063(13) 0.0023(14)
N4 0.0205(18) 0.0192(14) 0.0210(15) -0.0043(12) 0.0065(13) -0.0010(13)
N5 0.027(2) 0.0210(15) 0.0197(15) 0.0029(12) 0.0065(14) 0.0036(13)
N6 0.029(2) 0.0188(14) 0.0189(15) 0.0006(12) 0.0077(14) -0.0008(13)
C1 0.019(2) 0.0155(15) 0.0180(17) 0.0015(13) 0.0064(14) -0.0027(14)
C2 0.025(2) 0.0268(18) 0.0175(17) 0.0016(14) 0.0090(15) 0.0026(16)
C3 0.028(2) 0.0288(19) 0.026(2) -0.0025(16) 0.0104(17) 0.0026(17)
C4 0.029(2) 0.0250(19) 0.027(2) 0.0022(15) 0.0062(17) 0.0053(17)
C5 0.029(2) 0.0261(19) 0.0207(19) 0.0050(15) 0.0058(17) 0.0005(17)
C6 0.022(2) 0.0198(16) 0.0173(17) 0.0021(13) 0.0072(15) -0.0028(15)
C7 0.024(2) 0.0244(17) 0.0155(17) 0.0004(14) 0.0047(15) -0.0026(16)
C8 0.027(2) 0.0249(18) 0.0174(17) -0.0048(14) 0.0092(16) -0.0036(16)
C9 0.020(2) 0.0211(17) 0.0197(18) 0.0005(14) 0.0089(15) -0.0033(15)
C10 0.023(2) 0.0205(17) 0.0226(18) -0.0046(14) 0.0085(16) 0.0003(15)
C11 0.024(2) 0.030(2) 0.0230(19) -0.0023(16) 0.0060(16) 0.0031(17)
C12 0.024(2) 0.034(2) 0.0230(19) -0.0039(16) 0.0091(17) 0.0050(17)
C13 0.017(2) 0.031(2) 0.024(2) 0.0007(16) 0.0019(16) 0.0022(16)
C14 0.019(2) 0.0284(19) 0.0255(19) -0.0002(15) 0.0073(16) 0.0016(16)
C15 0.022(2) 0.028(2) 0.032(2) 0.0018(17) 0.0072(17) -0.0023(17)
C16 0.025(2) 0.026(2) 0.044(3) -0.0064(18) 0.0113(19) -0.0029(17)
C17 0.023(2) 0.033(2) 0.040(2) -0.0146(19) 0.0086(19) -0.0047(18)
C18 0.017(2) 0.034(2) 0.030(2) -0.0103(17) 0.0065(16) -0.0046(17)
C19 0.029(3) 0.047(3) 0.024(2) -0.0100(18) 0.0057(18) 0.003(2)
C20 0.036(3) 0.052(3) 0.0176(19) 0.0000(18) 0.0101(18) 0.005(2)
C21 0.028(2) 0.039(2) 0.026(2) 0.0064(17) 0.0075(17) 0.0052(19)
C22 0.018(2) 0.032(2) 0.0212(18) -0.0016(15) 0.0046(16) 0.0028(16)
C23 0.024(2) 0.031(2) 0.0217(19) 0.0007(15) 0.0034(16) 0.0058(17)
C24 0.015(2) 0.0283(19) 0.0249(19) -0.0068(15) 0.0039(15) 0.0006(15)
C25 0.018(2) 0.0230(17) 0.0211(18) -0.0012(14) 0.0084(15) 0.0007(15)
C26 0.030(2) 0.0252(18) 0.0185(18) -0.0007(14) 0.0094(16) 0.0002(16)
C27 0.034(3) 0.0245(18) 0.025(2) 0.0035(15) 0.0109(18) 0.0002(17)
C28 0.034(3) 0.0225(18) 0.034(2) -0.0006(16) 0.0154(19) -0.0013(17)
C29 0.031(2) 0.0249(19) 0.025(2) -0.0048(15) 0.0106(17) -0.0011(17)
C30 0.021(2) 0.0223(17) 0.0204(18) -0.0049(14) 0.0077(15) -0.0016(15)
C31 0.025(2) 0.0301(19) 0.0206(18) -0.0065(15) 0.0110(16) -0.0012(17)
C32 0.025(2) 0.032(2) 0.0149(17) -0.0026(15) 0.0079(15) -0.0019(17)
C33 0.023(2) 0.0220(17) 0.0216(18) 0.0018(14) 0.0098(16) 0.0012(15)
C34 0.023(2) 0.0195(17) 0.0162(17) 0.0029(13) 0.0037(15) 0.0007(15)
C35 0.037(3) 0.0176(17) 0.0199(18) 0.0001(14) 0.0067(17) 0.0053(16)
C36 0.032(2) 0.0231(18) 0.0204(18) 0.0028(14) 0.0095(16) 0.0015(16)
C37 0.029(2) 0.0212(17) 0.0240(19) -0.0025(15) 0.0104(17) -0.0038(16)
C38 0.023(2) 0.0225(18) 0.0243(19) -0.0026(15) 0.0070(16) -0.0049(16)
C39 0.032(3) 0.0251(19) 0.031(2) -0.0024(16) 0.0103(18) -0.0049(17)
C40 0.022(2) 0.031(2) 0.036(2) 0.0024(17) 0.0019(18) 0.0011(17)
C41 0.029(3) 0.032(2) 0.029(2) 0.0043(17) 0.0022(18) -0.0040(18)
C42 0.027(2) 0.0246(18) 0.0217(19) -0.0030(15) 0.0055(16) -0.0090(16)
C43 0.042(3) 0.031(2) 0.0209(19) -0.0046(16) 0.0106(18) -0.013(2)
C44 0.042(3) 0.0232(18) 0.024(2) -0.0045(15) 0.0148(18) -0.0063(18)
C45 0.037(3) 0.0202(17) 0.0232(19) -0.0007(14) 0.0129(18) -0.0029(17)
C46 0.031(2) 0.0184(16) 0.0202(18) -0.0028(14) 0.0068(16) -0.0045(16)
C47 0.032(3) 0.0235(18) 0.0202(18) -0.0034(15) 0.0080(17) -0.0023(17)
C48 0.026(2) 0.0196(17) 0.0190(18) -0.0046(14) 0.0070(16) -0.0047(15)
Cl1 0.0305(6) 0.0252(4) 0.0260(5) -0.0030(4) 0.0104(4) 0.0023(4)
O5 0.033(2) 0.0477(19) 0.0332(17) 0.0055(14) 0.0104(14) 0.0083(15)
O6 0.056(2) 0.0481(19) 0.0321(17) 0.0064(14) 0.0178(16) 0.0217(17)
O7 0.043(2) 0.0435(19) 0.068(2) -0.0116(18) 0.0259(19) -0.0124(17)
O8 0.060(3) 0.0440(18) 0.0318(17) -0.0056(14) 0.0213(16) 0.0089(17)
O9 0.114(4) 0.0400(19) 0.0371(19) 0.0005(16) 0.031(2) -0.019(2)
N7 0.049(3) 0.0313(19) 0.031(2) 0.0048(15) 0.0056(18) -0.0048(18)
C49 0.044(3) 0.032(2) 0.049(3) -0.008(2) 0.020(2) 0.004(2)
C50 0.060(4) 0.055(3) 0.035(3) 0.005(2) 0.005(2) -0.026(3)
C51 0.091(5) 0.034(2) 0.031(3) 0.003(2) 0.016(3) -0.014(3)

loop_
_atom_type_symbol
_atom_type_description
_atom_type_scat_dispersion_real
_atom_type_scat_dispersion_imag
_atom_type_scat_source
C C 0.0033 0.0016 'International Tables Vol C Tables 4.2.6.8 and 6.1.1.4'
H H 0.0000 0.0000 'International Tables Vol C Tables 4.2.6.8 and 6.1.1.4'
Cl Cl 0.1484 0.1585 'International Tables Vol C Tables 4.2.6.8 and 6.1.1.4'
Cu Cu 0.3201 1.2651 'International Tables Vol C Tables 4.2.6.8 and 6.1.1.4'
N N 0.0061 0.0033 'International Tables Vol C Tables 4.2.6.8 and 6.1.1.4'
O O 0.0106 0.0060 'International Tables Vol C Tables 4.2.6.8 and 6.1.1.4'

loop_
_geom_angle_atom_site_label_1
_geom_angle_atom_site_label_2
_geom_angle_atom_site_label_3
_geom_angle
_geom_angle_site_symmetry_1
_geom_angle_site_symmetry_3
_geom_angle_publ_flag
N2 Cu1 N4 135.00(14) . . ?
N2 Cu1 N1 81.61(13) . . ?
N4 Cu1 N1 121.55(12) . . ?
N2 Cu1 N5 106.28(13) . . ?
N4 Cu1 N5 81.39(13) . . ?
N1 Cu1 N5 139.25(13) . . ?
C9 N1 C1 118.6(3) . . ?
C9 N1 Cu1 111.1(3) . . ?
C1 N1 Cu1 129.9(2) . . ?
C10 N2 C11 118.4(3) . . ?
C10 N2 Cu1 112.5(3) . . ?
C11 N2 Cu1 127.8(2) . . ?
C23 N3 C13 125.0(3) . . ?
C23 N3 C12 116.8(3) . . ?
C13 N3 C12 118.1(3) . . ?
C33 N4 C25 118.4(3) . . ?
C33 N4 Cu1 112.1(2) . . ?
C25 N4 Cu1 129.3(2) . . ?
C34 N5 C35 118.4(3) . . ?
C34 N5 Cu1 111.2(2) . . ?
C35 N5 Cu1 128.2(2) . . ?
C37 N6 C47 124.2(3) . . ?
C37 N6 C36 118.3(3) . . ?
C47 N6 C36 117.5(3) . . ?
N1 C1 C2 119.3(3) . . ?
N1 C1 C6 122.0(3) . . ?
C2 C1 C6 118.8(3) . . ?
C3 C2 C1 120.7(4) . . ?
C3 C2 H2A 119.7 . . ?
C1 C2 H2A 119.7 . . ?
C2 C3 C4 121.1(4) . . ?
C2 C3 H3A 119.5 . . ?
C4 C3 H3A 119.5 . . ?
C5 C4 C3 119.6(4) . . ?
C5 C4 H4A 120.2 . . ?
C3 C4 H4A 120.2 . . ?
C4 C5 C6 120.8(4) . . ?
C4 C5 H5A 119.6 . . ?
C6 C5 H5A 119.6 . . ?
C7 C6 C5 122.9(3) . . ?
C7 C6 C1 118.0(4) . . ?
C5 C6 C1 119.1(3) . . ?
C8 C7 C6 119.3(3) . . ?
C8 C7 H7A 120.4 . . ?
C6 C7 H7A 120.4 . . ?
C7 C8 C9 119.8(4) . . ?
C7 C8 H8A 120.1 . . ?
C9 C8 H8A 120.1 . . ?
N1 C9 C8 122.2(4) . . ?
N1 C9 C10 115.6(3) . . ?
C8 C9 C10 122.1(3) . . ?
N2 C10 C9 118.6(3) . . ?
N2 C10 H10A 120.7 . . ?
C9 C10 H10A 120.7 . . ?
N2 C11 C12 112.3(3) . . ?
N2 C11 H11A 109.1 . . ?
C12 C11 H11A 109.1 . . ?
N2 C11 H11B 109.1 . . ?
C12 C11 H11B 109.1 . . ?
H11A C11 H11B 107.9 . . ?
N3 C12 C11 114.8(4) . . ?
N3 C12 H12A 108.6 . . ?
C11 C12 H12A 108.6 . . ?
N3 C12 H12B 108.6 . . ?
C11 C12 H12B 108.6 . . ?
H12A C12 H12B 107.6 . . ?
O2 C13 N3 121.0(4) . . ?
O2 C13 C14 122.1(4) . . ?
N3 C13 C14 116.9(3) . . ?
C15 C14 C24 119.9(4) . . ?
C15 C14 C13 120.0(4) . . ?
C24 C14 C13 120.1(3) . . ?
C14 C15 C16 120.5(4) . . ?
C14 C15 H15A 119.7 . . ?
C16 C15 H15A 119.7 . . ?
C17 C16 C15 120.4(4) . . ?
C17 C16 H16A 119.8 . . ?
C15 C16 H16A 119.8 . . ?
C16 C17 C18 121.2(4) . . ?
C16 C17 H17A 119.4 . . ?
C18 C17 H17A 119.4 . . ?
C19 C18 C17 123.5(4) . . ?
C19 C18 C24 118.1(4) . . ?
C17 C18 C24 118.4(4) . . ?
C20 C19 C18 121.0(4) . . ?
C20 C19 H19A 119.5 . . ?
C18 C19 H19A 119.5 . . ?
C19 C20 C21 120.7(4) . . ?
C19 C20 H20A 119.6 . . ?
C21 C20 H20A 119.6 . . ?
C22 C21 C20 119.9(4) . . ?
C22 C21 H21A 120.0 . . ?
C20 C21 H21A 120.0 . . ?
C21 C22 C24 120.5(4) . . ?
C21 C22 C23 119.9(4) . . ?
C24 C22 C23 119.6(3) . . ?
O1 C23 N3 120.0(4) . . ?
O1 C23 C22 122.5(4) . . ?
N3 C23 C22 117.4(3) . . ?
C22 C24 C14 120.8(3) . . ?
C22 C24 C18 119.7(4) . . ?
C14 C24 C18 119.6(4) . . ?
N4 C25 C26 119.4(3) . . ?
N4 C25 C30 120.8(3) . . ?
C26 C25 C30 119.8(3) . . ?
C27 C26 C25 120.3(4) . . ?
C27 C26 H26A 119.9 . . ?
C25 C26 H26A 119.9 . . ?
C26 C27 C28 120.6(4) . . ?
C26 C27 H27A 119.7 . . ?
C28 C27 H27A 119.7 . . ?
C29 C28 C27 120.1(4) . . ?
C29 C28 H28A 120.0 . . ?
C27 C28 H28A 120.0 . . ?
C28 C29 C30 120.8(4) . . ?
C28 C29 H29A 119.6 . . ?
C30 C29 H29A 119.6 . . ?
C31 C30 C25 118.8(3) . . ?
C31 C30 C29 122.8(3) . . ?
C25 C30 C29 118.4(3) . . ?
C32 C31 C30 119.0(3) . . ?
C32 C31 H31A 120.5 . . ?
C30 C31 H31A 120.5 . . ?
C31 C32 C33 119.8(3) . . ?
C31 C32 H32A 120.1 . . ?
C33 C32 H32A 120.1 . . ?
N4 C33 C32 123.3(3) . . ?
N4 C33 C34 115.3(3) . . ?
C32 C33 C34 121.5(3) . . ?
N5 C34 C33 118.9(3) . . ?
N5 C34 H34A 120.6 . . ?
C33 C34 H34A 120.6 . . ?
N5 C35 C36 112.6(3) . . ?
N5 C35 H35A 109.1 . . ?
C36 C35 H35A 109.1 . . ?
N5 C35 H35B 109.1 . . ?
C36 C35 H35B 109.1 . . ?
H35A C35 H35B 107.8 . . ?
N6 C36 C35 114.4(3) . . ?
N6 C36 H36A 108.7 . . ?
C35 C36 H36A 108.7 . . ?
N6 C36 H36B 108.7 . . ?
C35 C36 H36B 108.7 . . ?
H36A C36 H36B 107.6 . . ?
O3 C37 N6 120.2(4) . . ?
O3 C37 C38 122.3(4) . . ?
N6 C37 C38 117.5(3) . . ?
C39 C38 C48 120.2(4) . . ?
C39 C38 C37 120.1(4) . . ?
C48 C38 C37 119.6(4) . . ?
C38 C39 C40 121.0(4) . . ?
C38 C39 H39A 119.5 . . ?
C40 C39 H39A 119.5 . . ?
C41 C40 C39 119.8(4) . . ?
C41 C40 H40A 120.1 . . ?
C39 C40 H40A 120.1 . . ?
C40 C41 C42 121.0(4) . . ?
C40 C41 H41A 119.5 . . ?
C42 C41 H41A 119.5 . . ?
C41 C42 C43 123.9(4) . . ?
C41 C42 C48 119.1(4) . . ?
C43 C42 C48 116.9(4) . . ?
C44 C43 C42 122.0(4) . . ?
C44 C43 H43A 119.0 . . ?
C42 C43 H43A 119.0 . . ?
C43 C44 C45 120.7(4) . . ?
C43 C44 H44A 119.6 . . ?
C45 C44 H44A 119.6 . . ?
C46 C45 C44 119.1(4) . . ?
C46 C45 H45A 120.5 . . ?
C44 C45 H45A 120.5 . . ?
C45 C46 C48 121.0(4) . . ?
C45 C46 C47 118.6(4) . . ?
C48 C46 C47 120.3(4) . . ?
O4 C47 N6 119.6(3) . . ?
O4 C47 C46 123.7(4) . . ?
N6 C47 C46 116.7(4) . . ?
C46 C48 C38 121.0(3) . . ?
C46 C48 C42 120.2(4) . . ?
C38 C48 C42 118.7(4) . . ?
O5 Cl1 O8 110.2(2) . . ?
O5 Cl1 O7 109.0(2) . . ?
O8 Cl1 O7 109.5(2) . . ?
O5 Cl1 O6 108.9(2) . . ?
O8 Cl1 O6 109.5(2) . . ?
O7 Cl1 O6 109.7(2) . . ?
C51 N7 C49 118.2(4) . . ?
C51 N7 C50 122.6(4) . . ?
C49 N7 C50 119.2(4) . . ?
N7 C49 H49A 109.5 . . ?
N7 C49 H49B 109.5 . . ?
H49A C49 H49B 109.5 . . ?
N7 C49 H49C 109.5 . . ?
H49A C49 H49C 109.5 . . ?
H49B C49 H49C 109.5 . . ?
N7 C50 H50A 109.5 . . ?
N7 C50 H50B 109.5 . . ?
H50A C50 H50B 109.5 . . ?
N7 C50 H50C 109.5 . . ?
H50A C50 H50C 109.5 . . ?
H50B C50 H50C 109.5 . . ?
O9 C51 N7 123.8(5) . . ?
O9 C51 H51A 118.1 . . ?
N7 C51 H51A 118.1 . . ?

loop_
_geom_bond_atom_site_label_1
_geom_bond_atom_site_label_2
_geom_bond_distance
_geom_bond_site_symmetry_2
_geom_bond_publ_flag
Cu1 N2 2.023(3) . ?
Cu1 N4 2.034(3) . ?
Cu1 N1 2.050(3) . ?
Cu1 N5 2.050(3) . ?
O1 C23 1.223(5) . ?
O2 C13 1.218(5) . ?
O3 C37 1.232(5) . ?
O4 C47 1.225(5) . ?
N1 C9 1.347(5) . ?
N1 C1 1.353(5) . ?
N2 C10 1.288(5) . ?
N2 C11 1.461(5) . ?
N3 C23 1.395(5) . ?
N3 C13 1.402(5) . ?
N3 C12 1.480(5) . ?
N4 C33 1.333(5) . ?
N4 C25 1.378(5) . ?
N5 C34 1.279(5) . ?
N5 C35 1.471(4) . ?
N6 C37 1.396(5) . ?
N6 C47 1.413(5) . ?
N6 C36 1.472(5) . ?
C1 C2 1.419(5) . ?
C1 C6 1.431(5) . ?
C2 C3 1.362(6) . ?
C2 H2A 0.9500 . ?
C3 C4 1.429(6) . ?
C3 H3A 0.9500 . ?
C4 C5 1.370(6) . ?
C4 H4A 0.9500 . ?
C5 C6 1.424(6) . ?
C5 H5A 0.9500 . ?
C6 C7 1.413(5) . ?
C7 C8 1.361(6) . ?
C7 H7A 0.9500 . ?
C8 C9 1.418(5) . ?
C8 H8A 0.9500 . ?
C9 C10 1.456(5) . ?
C10 H10A 0.9500 . ?
C11 C12 1.532(6) . ?
C11 H11A 0.9900 . ?
C11 H11B 0.9900 . ?
C12 H12A 0.9900 . ?
C12 H12B 0.9900 . ?
C13 C14 1.481(6) . ?
C14 C15 1.379(5) . ?
C14 C24 1.422(6) . ?
C15 C16 1.410(6) . ?
C15 H15A 0.9500 . ?
C16 C17 1.366(6) . ?
C16 H16A 0.9500 . ?
C17 C18 1.415(6) . ?
C17 H17A 0.9500 . ?
C18 C19 1.412(6) . ?
C18 C24 1.427(5) . ?
C19 C20 1.367(7) . ?
C19 H19A 0.9500 . ?
C20 C21 1.412(6) . ?
C20 H20A 0.9500 . ?
C21 C22 1.367(6) . ?
C21 H21A 0.9500 . ?
C22 C24 1.416(6) . ?
C22 C23 1.486(5) . ?
C25 C26 1.410(5) . ?
C25 C30 1.427(5) . ?
C26 C27 1.373(5) . ?
C26 H26A 0.9500 . ?
C27 C28 1.422(6) . ?
C27 H27A 0.9500 . ?
C28 C29 1.369(6) . ?
C28 H28A 0.9500 . ?
C29 C30 1.427(5) . ?
C29 H29A 0.9500 . ?
C30 C31 1.418(5) . ?
C31 C32 1.354(5) . ?
C31 H31A 0.9500 . ?
C32 C33 1.411(5) . ?
C32 H32A 0.9500 . ?
C33 C34 1.468(5) . ?
C34 H34A 0.9500 . ?
C35 C36 1.533(6) . ?
C35 H35A 0.9900 . ?
C35 H35B 0.9900 . ?
C36 H36A 0.9900 . ?
C36 H36B 0.9900 . ?
C37 C38 1.474(5) . ?
C38 C39 1.381(6) . ?
C38 C48 1.421(6) . ?
C39 C40 1.403(6) . ?
C39 H39A 0.9500 . ?
C40 C41 1.382(7) . ?
C40 H40A 0.9500 . ?
C41 C42 1.410(6) . ?
C41 H41A 0.9500 . ?
C42 C43 1.425(6) . ?
C42 C48 1.433(5) . ?
C43 C44 1.349(7) . ?
C43 H43A 0.9500 . ?
C44 C45 1.421(6) . ?
C44 H44A 0.9500 . ?
C45 C46 1.383(6) . ?
C45 H45A 0.9500 . ?
C46 C48 1.395(6) . ?
C46 C47 1.485(5) . ?
Cl1 O5 1.436(3) . ?
Cl1 O8 1.437(3) . ?
Cl1 O7 1.439(4) . ?
Cl1 O6 1.448(3) . ?
O9 C51 1.226(6) . ?
N7 C51 1.339(6) . ?
N7 C49 1.447(6) . ?
N7 C50 1.452(6) . ?
C49 H49A 0.9800 . ?
C49 H49B 0.9800 . ?
C49 H49C 0.9800 . ?
C50 H50A 0.9800 . ?
C50 H50B 0.9800 . ?
C50 H50C 0.9800 . ?
C51 H51A 0.9500 . ?

loop_
_geom_hbond_atom_site_label_D
_geom_hbond_atom_site_label_H
_geom_hbond_atom_site_label_A
_geom_hbond_distance_DH
_geom_hbond_distance_HA
_geom_hbond_distance_DA
_geom_hbond_angle_DHA
_geom_hbond_site_symmetry_A
_geom_hbond_publ_flag
C10 H10A O5 0.95 2.57 3.381(5) 144.1 3_766 yes
C11 H11A O5 0.99 2.57 3.321(5) 132.9 3_766 yes
C11 H11B O1 0.99 2.54 3.078(5) 114.0 . yes
C32 H32A O9 0.95 2.53 3.345(6) 143.7 . yes
C34 H34A O9 0.95 2.47 3.301(5) 146.4 . yes
C35 H35B O4 0.99 2.56 3.099(5) 113.9 . yes
C50 H50A O5 0.98 2.57 3.431(6) 146.7 3_767 yes
C50 H50C O6 0.98 2.55 3.428(6) 149.7 2_646 yes

loop_
_geom_torsion_atom_site_label_1
_geom_torsion_atom_site_label_2
_geom_torsion_atom_site_label_3
_geom_torsion_atom_site_label_4
_geom_torsion
_geom_torsion_site_symmetry_1
_geom_torsion_site_symmetry_2
_geom_torsion_site_symmetry_3
_geom_torsion_site_symmetry_4
_geom_torsion_publ_flag
C9 N1 C1 C2 -178.3(3) . . . . ?
Cu1 N1 C1 C2 -5.4(5) . . . . ?
C9 N1 C1 C6 2.2(5) . . . . ?
Cu1 N1 C1 C6 175.1(3) . . . . ?
N1 C1 C2 C3 -179.6(4) . . . . ?
C6 C1 C2 C3 0.0(6) . . . . ?
C1 C2 C3 C4 0.8(6) . . . . ?
C2 C3 C4 C5 -0.9(6) . . . . ?
C3 C4 C5 C6 0.2(6) . . . . ?
C4 C5 C6 C7 180.0(4) . . . . ?
C4 C5 C6 C1 0.6(6) . . . . ?
N1 C1 C6 C7 -0.6(5) . . . . ?
C2 C1 C6 C7 179.9(3) . . . . ?
N1 C1 C6 C5 178.9(3) . . . . ?
C2 C1 C6 C5 -0.7(5) . . . . ?
C5 C6 C7 C8 -180.0(4) . . . . ?
C1 C6 C7 C8 -0.6(5) . . . . ?
C6 C7 C8 C9 0.1(6) . . . . ?
C1 N1 C9 C8 -2.7(5) . . . . ?
Cu1 N1 C9 C8 -176.9(3) . . . . ?
C1 N1 C9 C10 179.2(3) . . . . ?
Cu1 N1 C9 C10 5.1(4) . . . . ?
C7 C8 C9 N1 1.6(6) . . . . ?
C7 C8 C9 C10 179.5(3) . . . . ?
C11 N2 C10 C9 176.1(3) . . . . ?
Cu1 N2 C10 C9 8.0(4) . . . . ?
N1 C9 C10 N2 -9.1(5) . . . . ?
C8 C9 C10 N2 172.8(4) . . . . ?
C10 N2 C11 C12 108.0(4) . . . . ?
Cu1 N2 C11 C12 -86.0(4) . . . . ?
C23 N3 C12 C11 74.5(5) . . . . ?
C13 N3 C12 C11 -107.5(4) . . . . ?
N2 C11 C12 N3 59.4(5) . . . . ?
C23 N3 C13 O2 -176.2(4) . . . . ?
C12 N3 C13 O2 5.9(6) . . . . ?
C23 N3 C13 C14 4.4(6) . . . . ?
C12 N3 C13 C14 -173.5(4) . . . . ?
O2 C13 C14 C15 -1.6(7) . . . . ?
N3 C13 C14 C15 177.8(4) . . . . ?
O2 C13 C14 C24 178.6(4) . . . . ?
N3 C13 C14 C24 -2.0(6) . . . . ?
C24 C14 C15 C16 -0.8(7) . . . . ?
C13 C14 C15 C16 179.3(4) . . . . ?
C14 C15 C16 C17 0.6(7) . . . . ?
C15 C16 C17 C18 0.3(7) . . . . ?
C16 C17 C18 C19 179.3(4) . . . . ?
C16 C17 C18 C24 -1.0(7) . . . . ?
C17 C18 C19 C20 178.8(5) . . . . ?
C24 C18 C19 C20 -0.9(7) . . . . ?
C18 C19 C20 C21 0.1(7) . . . . ?
C19 C20 C21 C22 0.3(7) . . . . ?
C20 C21 C22 C24 -0.1(7) . . . . ?
C20 C21 C22 C23 178.6(4) . . . . ?
C13 N3 C23 O1 176.6(4) . . . . ?
C12 N3 C23 O1 -5.5(6) . . . . ?
C13 N3 C23 C22 -3.8(6) . . . . ?
C12 N3 C23 C22 174.1(4) . . . . ?
C21 C22 C23 O1 1.7(7) . . . . ?
C24 C22 C23 O1 -179.6(4) . . . . ?
C21 C22 C23 N3 -177.9(4) . . . . ?
C24 C22 C23 N3 0.7(6) . . . . ?
C21 C22 C24 C14 -180.0(4) . . . . ?
C23 C22 C24 C14 1.3(6) . . . . ?
C21 C22 C24 C18 -0.7(6) . . . . ?
C23 C22 C24 C18 -179.4(4) . . . . ?
C15 C14 C24 C22 179.4(4) . . . . ?
C13 C14 C24 C22 -0.7(6) . . . . ?
C15 C14 C24 C18 0.1(6) . . . . ?
C13 C14 C24 C18 -180.0(4) . . . . ?
C19 C18 C24 C22 1.1(6) . . . . ?
C17 C18 C24 C22 -178.6(4) . . . . ?
C19 C18 C24 C14 -179.6(4) . . . . ?
C17 C18 C24 C14 0.8(6) . . . . ?
C33 N4 C25 C26 -179.0(4) . . . . ?
Cu1 N4 C25 C26 -4.5(6) . . . . ?
C33 N4 C25 C30 1.2(6) . . . . ?
Cu1 N4 C25 C30 175.7(3) . . . . ?
N4 C25 C26 C27 180.0(4) . . . . ?
C30 C25 C26 C27 -0.2(6) . . . . ?
C25 C26 C27 C28 -0.5(7) . . . . ?
C26 C27 C28 C29 1.5(7) . . . . ?
C27 C28 C29 C30 -1.8(7) . . . . ?
N4 C25 C30 C31 1.0(6) . . . . ?
C26 C25 C30 C31 -178.8(4) . . . . ?
N4 C25 C30 C29 179.7(4) . . . . ?
C26 C25 C30 C29 -0.2(6) . . . . ?
C28 C29 C30 C31 179.8(4) . . . . ?
C28 C29 C30 C25 1.2(6) . . . . ?
C25 C30 C31 C32 -1.8(6) . . . . ?
C29 C30 C31 C32 179.6(4) . . . . ?
C30 C31 C32 C33 0.4(6) . . . . ?
C25 N4 C33 C32 -2.7(6) . . . . ?
Cu1 N4 C33 C32 -178.1(3) . . . . ?
C25 N4 C33 C34 177.0(4) . . . . ?
Cu1 N4 C33 C34 1.6(4) . . . . ?
C31 C32 C33 N4 2.0(6) . . . . ?
C31 C32 C33 C34 -177.7(4) . . . . ?
C35 N5 C34 C33 177.0(4) . . . . ?
Cu1 N5 C34 C33 12.2(5) . . . . ?
N4 C33 C34 N5 -9.7(6) . . . . ?
C32 C33 C34 N5 170.0(4) . . . . ?
C34 N5 C35 C36 121.5(4) . . . . ?
Cu1 N5 C35 C36 -76.7(4) . . . . ?
C37 N6 C36 C35 -107.7(4) . . . . ?
C47 N6 C36 C35 74.2(4) . . . . ?
N5 C35 C36 N6 57.6(5) . . . . ?
C47 N6 C37 O3 -173.4(4) . . . . ?
C36 N6 C37 O3 8.6(5) . . . . ?
C47 N6 C37 C38 9.1(6) . . . . ?
C36 N6 C37 C38 -168.9(3) . . . . ?
O3 C37 C38 C39 -6.7(6) . . . . ?
N6 C37 C38 C39 170.8(4) . . . . ?
O3 C37 C38 C48 175.1(4) . . . . ?
N6 C37 C38 C48 -7.5(5) . . . . ?
C48 C38 C39 C40 -0.6(6) . . . . ?
C37 C38 C39 C40 -178.8(4) . . . . ?
C38 C39 C40 C41 -1.4(6) . . . . ?
C39 C40 C41 C42 2.0(6) . . . . ?
C40 C41 C42 C43 178.7(4) . . . . ?
C40 C41 C42 C48 -0.6(6) . . . . ?
C41 C42 C43 C44 -179.7(4) . . . . ?
C48 C42 C43 C44 -0.4(6) . . . . ?
C42 C43 C44 C45 1.5(6) . . . . ?
C43 C44 C45 C46 -0.8(6) . . . . ?
C44 C45 C46 C48 -1.0(6) . . . . ?
C44 C45 C46 C47 176.0(4) . . . . ?
C37 N6 C47 O4 177.9(4) . . . . ?
C36 N6 C47 O4 -4.1(5) . . . . ?
C37 N6 C47 C46 -3.8(5) . . . . ?
C36 N6 C47 C46 174.2(3) . . . . ?
C45 C46 C47 O4 -2.0(6) . . . . ?
C48 C46 C47 O4 175.0(4) . . . . ?
C45 C46 C47 N6 179.8(3) . . . . ?
C48 C46 C47 N6 -3.2(5) . . . . ?
C45 C46 C48 C38 -178.6(4) . . . . ?
C47 C46 C48 C38 4.5(6) . . . . ?
C45 C46 C48 C42 2.1(6) . . . . ?
C47 C46 C48 C42 -174.8(3) . . . . ?
C39 C38 C48 C46 -177.3(4) . . . . ?
C37 C38 C48 C46 0.9(6) . . . . ?
C39 C38 C48 C42 1.9(6) . . . . ?
C37 C38 C48 C42 -179.8(3) . . . . ?
C41 C42 C48 C46 177.9(4) . . . . ?
C43 C42 C48 C46 -1.4(5) . . . . ?
C41 C42 C48 C38 -1.3(5) . . . . ?
C43 C42 C48 C38 179.3(3) . . . . ?
C49 N7 C51 O9 0.9(10) . . . . ?
C50 N7 C51 O9 -179.6(6) . . . . ?
